data_4068780
loop_
_publ_author_name
'Lin, Yumei'
'Gong, Lei'
'Xu, Hui'
'He, Xumin'
'Wen, Ting Bin'
'Xia, Haiping'

_publ_section_title
;
 Nine-Membered Osmacycles Derived from Metathesis Reactions between
 Alkynes and an Osmafuran
;
_journal_issue 5
_journal_name_full Organometallics
_journal_page_first 1524
_journal_paper_doi 10.1021/om8010867
_journal_volume 28
_journal_year 2009
_chemical_formula_moiety 'C42 H42 Cl2 O2 Os P2&#x00A3;&#x00AC;0.5CH2Cl2'
_chemical_formula_sum 'C42.5 H43 Cl3 O2 Os P2'
_chemical_formula_weight 944.26
_chemical_name_systematic
; 
 ? 
;
_space_group_IT_number 33
_symmetry_cell_setting orthorhombic
_symmetry_space_group_name_Hall 'P 2c -2n'
_symmetry_space_group_name_H-M 'P n a 21'
_atom_sites_solution_hydrogens geom
_atom_sites_solution_primary direct
_atom_sites_solution_secondary difmap
_audit_creation_method SHELXL-97
_cell_angle_alpha 90.00
_cell_angle_beta 90.00
_cell_angle_gamma 90.00
_cell_formula_units_Z 4
_cell_length_a 12.6837(2)
_cell_length_b 23.4194(4)
_cell_length_c 14.1523(3)
_cell_measurement_reflns_used 8456
_cell_measurement_temperature 173(2)
_cell_measurement_theta_max 29.1513
_cell_measurement_theta_min 2.3155
_cell_volume 4203.86(13)
_computing_structure_refinement 'SHELXL-97 (Sheldrick, 1997)'
_computing_structure_solution 'SHELXS-97 (Sheldrick, 1990)'
_diffrn_ambient_temperature 173(2)
_diffrn_measured_fraction_theta_full 0.998
_diffrn_measured_fraction_theta_max 0.998
_diffrn_radiation_monochromator graphite
_diffrn_radiation_source 'fine-focus sealed tube'
_diffrn_radiation_type MoK\a
_diffrn_radiation_wavelength 0.71073
_diffrn_reflns_av_R_equivalents 0.0275
_diffrn_reflns_av_sigmaI/netI 0.0323
_diffrn_reflns_limit_h_max 14
_diffrn_reflns_limit_h_min -15
_diffrn_reflns_limit_k_max 27
_diffrn_reflns_limit_k_min -21
_diffrn_reflns_limit_l_max 16
_diffrn_reflns_limit_l_min -10
_diffrn_reflns_number 14886
_diffrn_reflns_theta_full 24.99
_diffrn_reflns_theta_max 24.99
_diffrn_reflns_theta_min 2.32
_exptl_absorpt_coefficient_mu 3.334
_exptl_absorpt_correction_T_max 1.00000
_exptl_absorpt_correction_T_min 0.78358
_exptl_absorpt_correction_type multi-scan
_exptl_crystal_colour red
_exptl_crystal_density_diffrn 1.492
_exptl_crystal_density_method 'not measured'
_exptl_crystal_description block
_exptl_crystal_F_000 1884
_exptl_crystal_size_max 0.40
_exptl_crystal_size_mid 0.38
_exptl_crystal_size_min 0.32
_refine_diff_density_max 1.618
_refine_diff_density_min -0.604
_refine_diff_density_rms 0.132
_refine_ls_abs_structure_details 'Flack H D (1983), Acta Cryst. A39, 876-881'
_refine_ls_abs_structure_Flack 0.971(18)
_refine_ls_extinction_method none
_refine_ls_goodness_of_fit_ref 1.000
_refine_ls_hydrogen_treatment constr
_refine_ls_matrix_type full
_refine_ls_number_parameters 475
_refine_ls_number_reflns 4961
_refine_ls_number_restraints 43
_refine_ls_restrained_S_all 0.998
_refine_ls_R_factor_all 0.0494
_refine_ls_R_factor_gt 0.0394
_refine_ls_shift/su_max 0.014
_refine_ls_shift/su_mean 0.001
_refine_ls_structure_factor_coef Fsqd
_refine_ls_weighting_details 'calc w=1/[\s^2^(Fo^2^)+(0.0891P)^2^+1.7452P] where P=(Fo^2^+2Fc^2^)/3'
_refine_ls_weighting_scheme calc
_refine_ls_wR_factor_gt 0.1175
_refine_ls_wR_factor_ref 0.1225
_reflns_number_gt 4131
_reflns_number_total 4961
_reflns_threshold_expression >2sigma(I)
_cod_data_source_file om8010867_si_002.cif
_cod_data_source_block complex3
_cod_original_sg_symbol_H-M Pna2(1)
_cod_original_formula_sum 'C42.50 H43 Cl3 O2 Os P2'
_cod_database_code 4068780

loop_
_symmetry_equiv_pos_as_xyz
'x, y, z'
'-x, -y, z+1/2'
'-x+1/2, y+1/2, z+1/2'
'x+1/2, -y+1/2, z'

loop_
_atom_site_label
_atom_site_type_symbol
_atom_site_fract_x
_atom_site_fract_y
_atom_site_fract_z
_atom_site_U_iso_or_equiv
_atom_site_adp_type
_atom_site_occupancy
_atom_site_symmetry_multiplicity
_atom_site_calc_flag
_atom_site_refinement_flags
_atom_site_disorder_assembly
_atom_site_disorder_group
Os1 Os 0.82404(2) -0.002588(12) 0.77154(11) 0.02518(13) Uani 1 1 d . . .
Cl1 Cl 0.9759(2) -0.04521(10) 0.6994(2) 0.0389(6) Uani 1 1 d . . .
Cl2 Cl 0.7021(2) 0.04266(11) 0.87875(19) 0.0366(6) Uani 1 1 d . . .
P1 P 0.9592(2) 0.04808(12) 0.8539(3) 0.0445(8) Uani 1 1 d . . .
P2 P 0.55812(19) -0.13436(9) 0.84157(19) 0.0237(5) Uani 1 1 d . . .
O1 O 0.8374(5) -0.0681(3) 0.8823(5) 0.0366(18) Uani 1 1 d . . .
O2 O 0.7547(6) -0.1426(3) 0.9501(6) 0.045(2) Uani 1 1 d . B .
C1 C 0.6828(6) -0.0525(3) 0.7478(6) 0.020(2) Uani 1 1 d . . .
H1A H 0.6178 -0.0303 0.7317 0.024 Uiso 1 1 calc R . .
C2 C 0.6718(6) -0.0950(4) 0.8249(7) 0.023(2) Uani 1 1 d . . .
C3 C 0.7581(8) -0.1000(4) 0.8856(8) 0.031(2) Uani 1 1 d . . .
C4 C 0.8392(12) -0.1440(6) 1.0164(12) 0.068(4) Uani 1 1 d U . .
H4A H 0.8564 -0.1837 1.0344 0.081 Uiso 1 1 calc R A 1
H4B H 0.9031 -0.1257 0.9899 0.081 Uiso 1 1 calc R A 1
C6 C 0.7538(8) -0.0628(4) 0.6719(8) 0.028(2) Uani 1 1 d . . .
H6A H 0.7862 -0.1016 0.6682 0.034 Uiso 1 1 calc R . .
C7 C 0.7346(7) -0.0330(3) 0.5818(7) 0.024(2) Uani 1 1 d . . .
C8 C 0.7544(7) 0.0246(4) 0.5843(7) 0.022(2) Uani 1 1 d . . .
H8A H 0.7385 0.0479 0.5313 0.027 Uiso 1 1 calc R . .
C9 C 0.7990(7) 0.0489(4) 0.6675(8) 0.027(2) Uani 1 1 d . . .
C11 C 1.0552(9) 0.0845(5) 0.7821(11) 0.062(4) Uani 1 1 d . . .
H11A H 1.1065 0.1037 0.8229 0.093 Uiso 1 1 calc R . .
H11B H 1.0196 0.1129 0.7424 0.093 Uiso 1 1 calc R . .
H11C H 1.0917 0.0568 0.7418 0.093 Uiso 1 1 calc R . .
C12 C 0.9297(11) 0.1010(5) 0.9443(10) 0.063(4) Uani 1 1 d . . .
H12A H 0.9956 0.1165 0.9696 0.094 Uiso 1 1 calc R . .
H12B H 0.8896 0.0830 0.9954 0.094 Uiso 1 1 calc R . .
H12C H 0.8879 0.1319 0.9165 0.094 Uiso 1 1 calc R . .
C13 C 1.0340(12) -0.0023(5) 0.9261(12) 0.067(5) Uani 1 1 d . . .
H13A H 1.0892 0.0182 0.9608 0.101 Uiso 1 1 calc R . .
H13B H 1.0665 -0.0312 0.8853 0.101 Uiso 1 1 calc R . .
H13C H 0.9865 -0.0210 0.9711 0.101 Uiso 1 1 calc R . .
C19 C 0.4543(8) -0.1705(4) 1.0068(7) 0.030(2) Uani 1 1 d . . .
H19A H 0.4395 -0.2051 0.9742 0.036 Uiso 1 1 calc R . .
C71 C 0.6993(7) -0.0656(4) 0.5008(7) 0.023(2) Uani 1 1 d . . .
C72 C 0.7298(10) -0.1218(4) 0.4872(8) 0.043(3) Uani 1 1 d . . .
H72A H 0.7726 -0.1409 0.5322 0.052 Uiso 1 1 calc R . .
C73 C 0.6948(12) -0.1502(5) 0.4030(10) 0.064(4) Uani 1 1 d . . .
H73A H 0.7209 -0.1874 0.3901 0.077 Uiso 1 1 calc R . .
C74 C 0.6275(9) -0.1269(5) 0.3422(9) 0.047(3) Uani 1 1 d . . .
H74A H 0.6022 -0.1478 0.2894 0.056 Uiso 1 1 calc R . .
C75 C 0.5963(12) -0.0732(4) 0.3576(9) 0.057(4) Uani 1 1 d . . .
H75A H 0.5477 -0.0560 0.3152 0.068 Uiso 1 1 calc R . .
C76 C 0.6340(10) -0.0416(5) 0.4351(8) 0.044(3) Uani 1 1 d . . .
H76A H 0.6136 -0.0028 0.4418 0.053 Uiso 1 1 calc R . .
C91 C 0.8273(7) 0.1101(4) 0.6594(9) 0.033(2) Uani 1 1 d . . .
C92 C 0.8695(9) 0.1336(4) 0.5769(9) 0.043(3) Uani 1 1 d . . .
H92A H 0.8808 0.1090 0.5246 0.051 Uiso 1 1 calc R . .
C93 C 0.8952(9) 0.1895(4) 0.5672(10) 0.051(3) Uani 1 1 d . . .
H93A H 0.9220 0.2041 0.5094 0.062 Uiso 1 1 calc R . .
C94 C 0.8805(11) 0.2252(5) 0.6470(12) 0.064(4) Uani 1 1 d . . .
H94A H 0.9014 0.2641 0.6447 0.076 Uiso 1 1 calc R . .
C95 C 0.8377(9) 0.2041(5) 0.7245(12) 0.058(4) Uani 1 1 d . . .
H95A H 0.8257 0.2291 0.7763 0.070 Uiso 1 1 calc R . .
C96 C 0.8100(8) 0.1481(4) 0.7336(10) 0.048(3) Uani 1 1 d . . .
H96A H 0.7789 0.1349 0.7907 0.057 Uiso 1 1 calc R . .
C211 C 0.4568(7) -0.1058(3) 0.7664(9) 0.029(2) Uani 1 1 d . . .
C212 C 0.3621(8) -0.0851(4) 0.8014(8) 0.034(2) Uani 1 1 d . . .
H21A H 0.3494 -0.0861 0.8676 0.041 Uiso 1 1 calc R . .
C213 C 0.2874(10) -0.0633(5) 0.7432(10) 0.052(4) Uani 1 1 d . . .
H21B H 0.2217 -0.0509 0.7681 0.063 Uiso 1 1 calc R . .
C214 C 0.3068(10) -0.0593(5) 0.6490(10) 0.050(3) Uani 1 1 d . . .
H21C H 0.2564 -0.0414 0.6092 0.060 Uiso 1 1 calc R . .
C215 C 0.3983(10) -0.0807(5) 0.6101(8) 0.043(3) Uani 1 1 d . . .
H21D H 0.4095 -0.0793 0.5438 0.052 Uiso 1 1 calc R . .
C216 C 0.4731(9) -0.1041(4) 0.6688(8) 0.037(3) Uani 1 1 d . . .
H21E H 0.5363 -0.1192 0.6428 0.044 Uiso 1 1 calc R . .
C221 C 0.5681(8) -0.2083(3) 0.8098(8) 0.032(2) Uani 1 1 d . . .
C222 C 0.6659(10) -0.2341(5) 0.7955(11) 0.061(4) Uani 1 1 d U . .
H22A H 0.7285 -0.2118 0.7968 0.073 Uiso 1 1 calc R . .
C223 C 0.6711(12) -0.2903(6) 0.7801(14) 0.083(4) Uani 1 1 d U . .
H22B H 0.7380 -0.3084 0.7825 0.099 Uiso 1 1 calc R . .
C224 C 0.5861(10) -0.3221(5) 0.7614(12) 0.064(3) Uani 1 1 d U . .
H22C H 0.5938 -0.3601 0.7390 0.077 Uiso 1 1 calc R . .
C225 C 0.4931(10) -0.3004(5) 0.7741(15) 0.087(5) Uani 1 1 d . . .
H22D H 0.4332 -0.3246 0.7680 0.104 Uiso 1 1 calc R . .
C226 C 0.4774(9) -0.2422(4) 0.7967(9) 0.050(3) Uani 1 1 d . . .
H22E H 0.4086 -0.2265 0.8029 0.060 Uiso 1 1 calc R . .
C231 C 0.5135(7) -0.1286(4) 0.9625(7) 0.029(2) Uani 1 1 d . . .
C232 C 0.5396(8) -0.0784(4) 1.0127(8) 0.035(3) Uani 1 1 d . . .
H23A H 0.5821 -0.0497 0.9844 0.042 Uiso 1 1 calc R . .
C233 C 0.5027(8) -0.0721(5) 1.1020(8) 0.038(3) Uani 1 1 d . . .
H23B H 0.5192 -0.0381 1.1354 0.045 Uiso 1 1 calc R . .
C234 C 0.4415(8) -0.1135(4) 1.1469(8) 0.035(2) Uani 1 1 d . . .
H23C H 0.4175 -0.1081 1.2099 0.042 Uiso 1 1 calc R . .
C235 C 0.4165(9) -0.1631(4) 1.0968(8) 0.039(3) Uani 1 1 d . . .
H23D H 0.3735 -0.1916 1.1250 0.047 Uiso 1 1 calc R . .
C1S C 0.406(2) -0.2002(10) 0.4504(18) 0.052(6) Uani 0.50 1 d PU . .
H1SA H 0.3936 -0.1609 0.4275 0.062 Uiso 0.50 1 calc PR . .
H1SB H 0.4723 -0.1993 0.4879 0.062 Uiso 0.50 1 calc PR . .
Cl1B Cl 0.4278(4) -0.2420(2) 0.3550(5) 0.0455(14) Uani 0.50 1 d PU . .
Cl1A Cl 0.3037(8) -0.2181(4) 0.5267(8) 0.098(3) Uani 0.50 1 d PU . .
C52 C 0.812(3) -0.1217(16) 1.073(3) 0.057(13) Uiso 0.35(3) 1 d P B 1
H52A H 0.8307 -0.1419 1.1313 0.086 Uiso 0.35(3) 1 calc PR B 1
H52B H 0.7352 -0.1181 1.0688 0.086 Uiso 0.35(3) 1 calc PR B 1
H52C H 0.8439 -0.0836 1.0736 0.086 Uiso 0.35(3) 1 calc PR B 1
C51 C 0.8077(17) -0.1783(9) 1.0982(15) 0.064(8) Uani 0.65(3) 1 d P B 2
H51A H 0.8639 -0.1775 1.1457 0.096 Uiso 0.65(3) 1 calc PR B 2
H51B H 0.7951 -0.2178 1.0781 0.096 Uiso 0.65(3) 1 calc PR B 2
H51C H 0.7429 -0.1625 1.1254 0.096 Uiso 0.65(3) 1 calc PR B 2

loop_
_atom_site_aniso_label
_atom_site_aniso_U_11
_atom_site_aniso_U_22
_atom_site_aniso_U_33
_atom_site_aniso_U_23
_atom_site_aniso_U_13
_atom_site_aniso_U_12
Os1 0.01974(19) 0.03196(19) 0.0238(2) -0.0005(2) -0.0019(3) 0.00033(14)
Cl1 0.0269(12) 0.0474(13) 0.0424(17) 0.0066(13) 0.0066(13) 0.0103(11)
Cl2 0.0367(13) 0.0454(14) 0.0278(14) -0.0112(12) 0.0054(13) -0.0026(12)
P1 0.0350(15) 0.0535(16) 0.045(2) 0.0039(15) -0.0113(16) -0.0099(14)
P2 0.0251(12) 0.0240(11) 0.0219(13) 0.0021(11) 0.0004(11) 0.0014(10)
O1 0.025(4) 0.056(4) 0.028(4) 0.011(4) -0.003(3) 0.003(3)
O2 0.035(4) 0.065(5) 0.036(5) 0.025(4) -0.005(4) 0.003(4)
C1 0.020(4) 0.030(4) 0.010(6) 0.003(4) -0.003(4) -0.001(3)
C2 0.024(5) 0.023(4) 0.022(6) 0.009(4) -0.003(4) -0.002(4)
C3 0.027(5) 0.039(5) 0.026(6) 0.013(5) 0.004(5) 0.000(5)
C4 0.068(4) 0.068(4) 0.067(4) 0.0008(10) -0.0003(10) 0.0002(10)
C6 0.035(6) 0.023(5) 0.027(6) -0.004(4) -0.007(5) -0.005(4)
C7 0.022(5) 0.019(4) 0.030(6) 0.007(4) 0.000(4) -0.001(4)
C8 0.022(5) 0.026(4) 0.019(5) 0.002(4) 0.001(4) 0.008(4)
C9 0.015(4) 0.028(5) 0.040(6) -0.004(5) -0.004(5) 0.003(4)
C11 0.034(6) 0.071(7) 0.081(11) -0.003(8) -0.017(8) -0.022(5)
C12 0.062(8) 0.064(8) 0.063(10) -0.010(7) -0.026(8) -0.017(7)
C13 0.042(8) 0.094(11) 0.066(11) 0.015(7) -0.039(8) -0.006(7)
C19 0.041(6) 0.021(4) 0.028(6) 0.004(4) 0.009(5) -0.001(4)
C71 0.019(5) 0.032(5) 0.017(5) -0.001(4) 0.004(4) -0.004(4)
C72 0.056(7) 0.037(6) 0.037(7) -0.007(5) -0.022(6) 0.005(5)
C73 0.099(11) 0.047(7) 0.046(8) -0.038(7) -0.017(8) 0.016(7)
C74 0.046(7) 0.068(7) 0.026(6) -0.017(6) -0.006(6) -0.007(6)
C75 0.089(10) 0.042(6) 0.040(8) -0.023(6) -0.037(7) 0.005(6)
C76 0.066(8) 0.041(6) 0.026(6) 0.001(5) -0.013(6) -0.005(6)
C91 0.029(6) 0.032(5) 0.038(7) 0.002(5) 0.004(5) 0.000(4)
C92 0.039(6) 0.039(6) 0.050(8) -0.006(6) 0.004(6) -0.001(5)
C93 0.049(7) 0.033(6) 0.072(9) -0.002(6) 0.032(7) -0.013(5)
C94 0.056(8) 0.037(6) 0.098(12) 0.007(7) 0.030(9) 0.004(6)
C95 0.045(7) 0.047(6) 0.083(11) -0.021(7) 0.003(7) -0.005(5)
C96 0.038(6) 0.030(5) 0.075(10) -0.005(5) -0.001(6) -0.002(4)
C211 0.032(5) 0.027(4) 0.029(5) 0.002(6) -0.009(6) -0.006(3)
C212 0.037(6) 0.028(5) 0.036(6) 0.003(4) 0.001(5) 0.009(4)
C213 0.039(6) 0.048(6) 0.070(11) 0.008(6) -0.019(7) 0.007(5)
C214 0.052(8) 0.042(6) 0.056(10) 0.020(6) -0.019(7) -0.001(5)
C215 0.053(8) 0.051(6) 0.026(7) 0.015(5) -0.011(6) -0.008(6)
C216 0.044(6) 0.042(6) 0.025(6) 0.006(5) -0.005(6) -0.004(5)
C221 0.036(5) 0.021(4) 0.039(6) 0.004(4) 0.001(5) 0.004(4)
C222 0.061(4) 0.061(4) 0.062(4) 0.0000(10) 0.0002(10) -0.0002(10)
C223 0.082(5) 0.082(4) 0.083(5) -0.0004(10) -0.0004(10) 0.0004(10)
C224 0.064(3) 0.063(3) 0.065(3) -0.0008(10) 0.0000(10) 0.0004(10)
C225 0.051(7) 0.048(6) 0.161(16) -0.039(11) 0.013(12) -0.022(5)
C226 0.038(6) 0.047(6) 0.063(9) -0.022(6) -0.009(6) 0.004(5)
C231 0.026(5) 0.032(5) 0.030(6) -0.002(4) -0.006(5) 0.008(4)
C232 0.029(5) 0.035(5) 0.040(7) 0.004(5) 0.013(5) -0.005(4)
C233 0.042(7) 0.036(6) 0.035(7) -0.008(5) -0.003(6) -0.010(5)
C234 0.025(5) 0.060(6) 0.019(6) 0.008(5) 0.005(5) 0.007(5)
C235 0.039(6) 0.039(6) 0.040(7) 0.010(5) 0.011(6) 0.003(5)
C1S 0.052(6) 0.052(6) 0.052(6) -0.0001(10) 0.0002(10) 0.0000(10)
Cl1B 0.0458(16) 0.0441(15) 0.0466(16) -0.0025(10) 0.0013(10) -0.0013(10)
Cl1A 0.098(3) 0.098(3) 0.099(3) -0.0021(10) 0.0012(10) -0.0021(10)
C51 0.064(14) 0.080(16) 0.048(14) 0.017(11) 0.001(11) -0.041(11)

loop_
_atom_type_symbol
_atom_type_description
_atom_type_scat_dispersion_real
_atom_type_scat_dispersion_imag
_atom_type_scat_source
C C 0.0033 0.0016 'International Tables Vol C Tables 4.2.6.8 and 6.1.1.4'
H H 0.0000 0.0000 'International Tables Vol C Tables 4.2.6.8 and 6.1.1.4'
O O 0.0106 0.0060 'International Tables Vol C Tables 4.2.6.8 and 6.1.1.4'
P P 0.1023 0.0942 'International Tables Vol C Tables 4.2.6.8 and 6.1.1.4'
Cl Cl 0.1484 0.1585 'International Tables Vol C Tables 4.2.6.8 and 6.1.1.4'
Os Os -1.2165 7.6030 'International Tables Vol C Tables 4.2.6.8 and 6.1.1.4'

loop_
_geom_angle_atom_site_label_1
_geom_angle_atom_site_label_2
_geom_angle_atom_site_label_3
_geom_angle
C9 Os1 C1 94.7(4)
C9 Os1 C6 81.0(4)
C1 Os1 C6 38.2(3)
C9 Os1 O1 172.9(3)
C1 Os1 O1 78.3(3)
C6 Os1 O1 92.4(3)
C9 Os1 P1 100.4(3)
C1 Os1 P1 159.7(3)
C6 Os1 P1 158.2(3)
O1 Os1 P1 86.8(2)
C9 Os1 Cl1 93.9(3)
C1 Os1 Cl1 112.0(2)
C6 Os1 Cl1 77.5(3)
O1 Os1 Cl1 87.2(2)
P1 Os1 Cl1 80.67(10)
C9 Os1 Cl2 95.7(3)
C1 Os1 Cl2 78.7(2)
C6 Os1 Cl2 115.4(3)
O1 Os1 Cl2 84.7(2)
P1 Os1 Cl2 86.28(12)
Cl1 Os1 Cl2 165.00(12)
C11 P1 C12 102.3(6)
C11 P1 C13 105.7(7)
C12 P1 C13 98.8(7)
C11 P1 Os1 116.4(5)
C12 P1 Os1 122.2(4)
C13 P1 Os1 108.9(4)
C2 P2 C221 115.0(5)
C2 P2 C211 108.5(4)
C221 P2 C211 105.2(4)
C2 P2 C231 110.6(5)
C221 P2 C231 109.3(5)
C211 P2 C231 108.0(5)
C3 O1 Os1 112.4(6)
C3 O2 C4 115.9(9)
C6 C1 C2 120.1(8)
C6 C1 Os1 71.6(5)
C2 C1 Os1 109.1(6)
C3 C2 C1 115.8(8)
C3 C2 P2 121.7(7)
C1 C2 P2 122.5(6)
O1 C3 O2 119.4(9)
O1 C3 C2 123.7(9)
O2 C3 C2 116.9(8)
C52 C4 O2 105(3)
C52 C4 C51 64(3)
O2 C4 C51 109.1(13)
C1 C6 C7 117.9(8)
C1 C6 Os1 70.2(5)
C7 C6 Os1 108.7(6)
C8 C7 C71 126.5(9)
C8 C7 C6 114.3(8)
C71 C7 C6 119.1(7)
C7 C8 C9 119.2(9)
C8 C9 C91 114.8(9)
C8 C9 Os1 116.4(7)
C91 C9 Os1 128.6(8)
C235 C19 C231 121.3(9)
C76 C71 C72 117.7(9)
C76 C71 C7 120.7(9)
C72 C71 C7 121.6(9)
C71 C72 C73 118.0(10)
C74 C73 C72 123.1(11)
C73 C74 C75 118.1(11)
C74 C75 C76 121.5(11)
C71 C76 C75 121.3(10)
C96 C91 C92 116.0(9)
C96 C91 C9 121.4(10)
C92 C91 C9 122.6(10)
C93 C92 C91 123.9(11)
C92 C93 C94 117.2(12)
C95 C94 C93 119.7(11)
C94 C95 C96 123.0(13)
C95 C96 C91 120.1(13)
C212 C211 C216 118.2(10)
C212 C211 P2 122.5(9)
C216 C211 P2 119.3(8)
C213 C212 C211 121.3(12)
C212 C213 C214 119.7(13)
C213 C214 C215 121.3(12)
C216 C215 C214 119.0(11)
C215 C216 C211 120.4(11)
C222 C221 C226 117.6(9)
C222 C221 P2 121.2(8)
C226 C221 P2 121.2(8)
C223 C222 C221 119.6(12)
C224 C223 C222 122.8(14)
C225 C224 C223 119.3(13)
C224 C225 C226 122.4(11)
C221 C226 C225 117.2(10)
C19 C231 C232 119.3(9)
C19 C231 P2 123.1(8)
C232 C231 P2 117.6(7)
C233 C232 C231 118.5(9)
C232 C233 C234 122.8(10)
C233 C234 C235 118.2(10)
C19 C235 C234 119.8(10)
Cl1B C1S Cl1A 118.4(14)

loop_
_geom_bond_atom_site_label_1
_geom_bond_atom_site_label_2
_geom_bond_distance
Os1 C9 1.931(11)
Os1 C1 2.165(8)
Os1 C6 2.184(10)
Os1 O1 2.200(7)
Os1 P1 2.389(3)
Os1 Cl1 2.398(3)
Os1 Cl2 2.412(3)
P1 C11 1.801(13)
P1 C12 1.820(13)
P1 C13 1.827(13)
P2 C2 1.727(8)
P2 C221 1.793(9)
P2 C211 1.797(10)
P2 C231 1.808(11)
O1 C3 1.254(11)
O2 C3 1.352(12)
O2 C4 1.425(16)
C1 C6 1.422(13)
C1 C2 1.484(12)
C2 C3 1.397(13)
C4 C52 1.02(4)
C4 C51 1.46(2)
C6 C7 1.475(14)
C7 C8 1.372(13)
C7 C71 1.447(14)
C8 C9 1.425(14)
C9 C91 1.480(13)
C19 C235 1.371(14)
C19 C231 1.386(13)
C71 C76 1.366(15)
C71 C72 1.386(13)
C72 C73 1.435(16)
C73 C74 1.329(17)
C74 C75 1.335(15)
C75 C76 1.407(15)
C91 C96 1.395(17)
C91 C92 1.397(16)
C92 C93 1.355(13)
C93 C94 1.418(18)
C94 C95 1.319(19)
C95 C96 1.366(15)
C211 C212 1.387(14)
C211 C216 1.397(16)
C212 C213 1.356(16)
C213 C214 1.359(19)
C214 C215 1.379(18)
C215 C216 1.376(15)
C221 C222 1.394(15)
C221 C226 1.410(14)
C222 C223 1.336(17)
C223 C224 1.336(17)
C224 C225 1.297(17)
C225 C226 1.416(14)
C231 C232 1.413(14)
C232 C233 1.357(15)
C233 C234 1.394(15)
C234 C235 1.398(15)
C1S Cl1B 1.69(2)
C1S Cl1A 1.74(3)

loop_
_geom_torsion_atom_site_label_1
_geom_torsion_atom_site_label_2
_geom_torsion_atom_site_label_3
_geom_torsion_atom_site_label_4
_geom_torsion
C9 Os1 P1 C11 -37.8(5)
C1 Os1 P1 C11 -175.2(8)
C6 Os1 P1 C11 53.9(9)
O1 Os1 P1 C11 142.1(5)
Cl1 Os1 P1 C11 54.4(5)
Cl2 Os1 P1 C11 -133.0(5)
C9 Os1 P1 C12 88.7(6)
C1 Os1 P1 C12 -48.7(9)
C6 Os1 P1 C12 -179.6(9)
O1 Os1 P1 C12 -91.4(6)
Cl1 Os1 P1 C12 -179.0(6)
Cl2 Os1 P1 C12 -6.5(6)
C9 Os1 P1 C13 -157.2(7)
C1 Os1 P1 C13 65.4(9)
C6 Os1 P1 C13 -65.5(10)
O1 Os1 P1 C13 22.7(7)
Cl1 Os1 P1 C13 -65.0(7)
Cl2 Os1 P1 C13 107.6(7)
C9 Os1 O1 C3 -19(3)
C1 Os1 O1 C3 -4.7(7)
C6 Os1 O1 C3 -40.4(8)
P1 Os1 O1 C3 161.4(7)
Cl1 Os1 O1 C3 -117.8(7)
Cl2 Os1 O1 C3 74.8(7)
C9 Os1 C1 C6 68.9(6)
O1 Os1 C1 C6 -109.3(5)
P1 Os1 C1 C6 -153.0(6)
Cl1 Os1 C1 C6 -27.2(6)
Cl2 Os1 C1 C6 163.8(5)
C9 Os1 C1 C2 -174.7(6)
C6 Os1 C1 C2 116.4(8)
O1 Os1 C1 C2 7.1(6)
P1 Os1 C1 C2 -36.6(10)
Cl1 Os1 C1 C2 89.2(6)
Cl2 Os1 C1 C2 -79.8(6)
C6 C1 C2 C3 70.2(11)
Os1 C1 C2 C3 -9.1(10)
C6 C1 C2 P2 -111.9(9)
Os1 C1 C2 P2 168.8(5)
C221 P2 C2 C3 -74.7(10)
C211 P2 C2 C3 168.0(8)
C231 P2 C2 C3 49.7(9)
C221 P2 C2 C1 107.5(8)
C211 P2 C2 C1 -9.8(9)
C231 P2 C2 C1 -128.1(8)
Os1 O1 C3 O2 179.9(7)
Os1 O1 C3 C2 0.9(13)
C4 O2 C3 O1 6.1(15)
C4 O2 C3 C2 -174.9(10)
C1 C2 C3 O1 5.9(15)
P2 C2 C3 O1 -172.1(8)
C1 C2 C3 O2 -173.1(8)
P2 C2 C3 O2 8.9(13)
C3 O2 C4 C52 94(3)
C3 O2 C4 C51 161.0(13)
C2 C1 C6 C7 156.9(8)
Os1 C1 C6 C7 -101.2(7)
C2 C1 C6 Os1 -101.9(7)
C9 Os1 C6 C1 -109.7(6)
O1 Os1 C6 C1 67.7(5)
P1 Os1 C6 C1 154.9(6)
Cl1 Os1 C6 C1 154.3(5)
Cl2 Os1 C6 C1 -17.6(6)
C9 Os1 C6 C7 4.1(7)
C1 Os1 C6 C7 113.8(9)
O1 Os1 C6 C7 -178.5(7)
P1 Os1 C6 C7 -91.3(9)
Cl1 Os1 C6 C7 -91.9(7)
Cl2 Os1 C6 C7 96.2(7)
C1 C6 C7 C8 70.9(11)
Os1 C6 C7 C8 -6.1(10)
C1 C6 C7 C71 -110.0(10)
Os1 C6 C7 C71 173.1(7)
C71 C7 C8 C9 -173.7(9)
C6 C7 C8 C9 5.4(12)
C7 C8 C9 C91 174.0(8)
C7 C8 C9 Os1 -1.6(11)
C1 Os1 C9 C8 -37.3(7)
C6 Os1 C9 C8 -1.6(7)
O1 Os1 C9 C8 -23(3)
P1 Os1 C9 C8 156.3(7)
Cl1 Os1 C9 C8 75.1(7)
Cl2 Os1 C9 C8 -116.4(7)
C1 Os1 C9 C91 147.8(8)
C6 Os1 C9 C91 -176.5(9)
O1 Os1 C9 C91 162(2)
P1 Os1 C9 C91 -18.6(9)
Cl1 Os1 C9 C91 -99.8(8)
Cl2 Os1 C9 C91 68.7(8)
C8 C7 C71 C76 -33.1(15)
C6 C7 C71 C76 147.8(10)
C8 C7 C71 C72 147.1(10)
C6 C7 C71 C72 -32.0(14)
C76 C71 C72 C73 2.8(17)
C7 C71 C72 C73 -177.4(11)
C71 C72 C73 C74 -6(2)
C72 C73 C74 C75 4(2)
C73 C74 C75 C76 1(2)
C72 C71 C76 C75 1.8(17)
C7 C71 C76 C75 -178.0(11)
C74 C75 C76 C71 -4(2)
C8 C9 C91 C96 140.4(10)
Os1 C9 C91 C96 -44.6(13)
C8 C9 C91 C92 -37.6(13)
Os1 C9 C91 C92 137.4(10)
C96 C91 C92 C93 1.3(17)
C9 C91 C92 C93 179.4(11)
C91 C92 C93 C94 1.7(18)
C92 C93 C94 C95 -4(2)
C93 C94 C95 C96 3(2)
C94 C95 C96 C91 0.5(19)
C92 C91 C96 C95 -2.4(16)
C9 C91 C96 C95 179.4(10)
C2 P2 C211 C212 -121.2(8)
C221 P2 C211 C212 115.3(8)
C231 P2 C211 C212 -1.3(8)
C2 P2 C211 C216 58.7(8)
C221 P2 C211 C216 -64.8(8)
C231 P2 C211 C216 178.6(7)
C216 C211 C212 C213 -0.5(14)
P2 C211 C212 C213 179.4(8)
C211 C212 C213 C214 -2.9(16)
C212 C213 C214 C215 4.7(18)
C213 C214 C215 C216 -3.1(18)
C214 C215 C216 C211 -0.4(16)
C212 C211 C216 C215 2.1(14)
P2 C211 C216 C215 -177.8(7)
C2 P2 C221 C222 15.0(12)
C211 P2 C221 C222 134.3(11)
C231 P2 C221 C222 -110.0(10)
C2 P2 C221 C226 -163.9(9)
C211 P2 C221 C226 -44.6(11)
C231 P2 C221 C226 71.1(10)
C226 C221 C222 C223 -7(2)
P2 C221 C222 C223 174.2(12)
C221 C222 C223 C224 12(3)
C222 C223 C224 C225 -12(3)
C223 C224 C225 C226 7(3)
C222 C221 C226 C225 2.7(19)
P2 C221 C226 C225 -178.4(12)
C224 C225 C226 C221 -3(3)
C235 C19 C231 C232 3.0(15)
C235 C19 C231 P2 -176.0(8)
C2 P2 C231 C19 -153.2(8)
C221 P2 C231 C19 -25.7(10)
C211 P2 C231 C19 88.2(9)
C2 P2 C231 C232 27.8(9)
C221 P2 C231 C232 155.3(8)
C211 P2 C231 C232 -90.8(8)
C19 C231 C232 C233 -2.1(15)
P2 C231 C232 C233 177.0(8)
C231 C232 C233 C234 1.0(16)
C232 C233 C234 C235 -0.8(16)
C231 C19 C235 C234 -2.7(16)
C233 C234 C235 C19 1.6(15)
